data_4132205
loop_
_publ_author_name
'Zhang, Jun'
'Kosaka, Wataru'
'Sugimoto, Kunihisa'
'Miyasaka, Hitoshi'

_publ_section_title
;
 Magnetic Sponge Behavior via Electronic State Modulations.
;
_journal_issue 16
_journal_name_full 'Journal of the American Chemical Society'
_journal_page_first 5644
_journal_page_last 5652
_journal_paper_doi 10.1021/jacs.8b02428
_journal_volume 140
_journal_year 2018
_chemical_formula_moiety 'C74 H32 Cl32 N4 O16 Ru4'
_chemical_formula_sum 'C74 H32 Cl32 N4 O16 Ru4'
_chemical_formula_weight 2771.86
_space_group_crystal_system triclinic
_space_group_IT_number 2
_space_group_name_Hall '-P 1'
_space_group_name_H-M_alt 'P -1'
_atom_sites_solution_hydrogens geom
_atom_sites_solution_primary direct
_atom_sites_solution_secondary difmap
_cell_angle_alpha 94.5000(19)
_cell_angle_beta 99.7000(15)
_cell_angle_gamma 102.600(2)
_cell_formula_units_Z 1
_cell_length_a 10.9800(15)
_cell_length_b 14.5800(19)
_cell_length_c 15.900(2)
_cell_measurement_reflns_used 8208
_cell_measurement_temperature 112
_cell_measurement_theta_max 31.38
_cell_measurement_theta_min 2.12
_cell_volume 2431.0(6)
_computing_cell_refinement CrystalClear
_computing_data_collection 'CrystalClear (Rigaku Inc., 2008)'
_computing_data_reduction CrystalClear
_computing_molecular_graphics 'CrystalStructure 4.1'
_computing_publication_material 'CrystalStructure 4.1 (Rigaku, 2014)'
_computing_structure_refinement 'SHELXL2013 (Sheldrick, 2008)'
_computing_structure_solution 'SIR2011 (Burla, et al., 2012)'
_diffrn_ambient_temperature 112
_diffrn_detector_area_resol_mean 7.111
_diffrn_measured_fraction_theta_full 0.979
_diffrn_measured_fraction_theta_max 0.966
_diffrn_measurement_device_type 'Rigaku Saturn724'
_diffrn_measurement_method \w
_diffrn_radiation_type 'Mo K\a'
_diffrn_radiation_wavelength 0.71075
_diffrn_reflns_av_R_equivalents 0.0210
_diffrn_reflns_Laue_measured_fraction_full 0.979
_diffrn_reflns_Laue_measured_fraction_max 0.966
_diffrn_reflns_limit_h_max 14
_diffrn_reflns_limit_h_min -14
_diffrn_reflns_limit_k_max 16
_diffrn_reflns_limit_k_min -18
_diffrn_reflns_limit_l_max 20
_diffrn_reflns_limit_l_min -18
_diffrn_reflns_number 19318
_diffrn_reflns_point_group_measured_fraction_full 0.979
_diffrn_reflns_point_group_measured_fraction_max 0.966
_diffrn_reflns_theta_full 25.242
_diffrn_reflns_theta_max 26.999
_diffrn_reflns_theta_min 2.120
_diffrn_standards_number 0
_exptl_absorpt_coefficient_mu 1.551
_exptl_absorpt_correction_T_max 0.897
_exptl_absorpt_correction_T_min 0.750
_exptl_absorpt_correction_type numerical
_exptl_absorpt_process_details 'NUMABS (Rigaku, 1999)'
_exptl_crystal_colour black
_exptl_crystal_density_diffrn 1.893
_exptl_crystal_density_method 'not measured'
_exptl_crystal_description platelet
_exptl_crystal_F_000 1352.00
_exptl_crystal_size_max 0.220
_exptl_crystal_size_mid 0.140
_exptl_crystal_size_min 0.070
_refine_diff_density_max 2.86
_refine_diff_density_min -2.22
_refine_ls_extinction_method none
_refine_ls_goodness_of_fit_ref 1.161
_refine_ls_hydrogen_treatment constr
_refine_ls_number_parameters 605
_refine_ls_number_reflns 10270
_refine_ls_number_restraints 24
_refine_ls_R_factor_all 0.0941
_refine_ls_R_factor_gt 0.0745
_refine_ls_shift/su_max 0.001
_refine_ls_structure_factor_coef Fsqd
_refine_ls_weighting_details 'w = 1/[\s^2^(Fo^2^)+(0.1756P)^2^+15.6962P] where P=(Fo^2^+2Fc^2^)/3'
_refine_ls_weighting_scheme calc
_refine_ls_wR_factor_gt 0.2112
_refine_ls_wR_factor_ref 0.2790
_reflns_number_gt 8691
_reflns_number_total 10270
_reflns_threshold_expression F^2^>2.0\s(F^2^)
_cod_data_source_file ja8b02428_si_002.cif
_cod_data_source_block Ru2-235-Cl3PhCO2-TCNQMe2_comp1
_cod_database_code 4132205
_shelxl_res_file
;
TITL 150304_235Cl3_TCNQMe2A1
CELL  0.71075 10.98000 14.58000 15.90000 94.50000 99.70000 102.60000
ZERR  1 0.00150 0.00190 0.00210 0.00190 0.00150 0.00200
LATT 1
SFAC C H CL N O RU
UNIT 74 32 32 4 16 4
SHEL 99999.000000 0.782777
L.S. 30
FMAP 2
PLAN -25
WPDB -2
HTAB
BOND $H
CONF
LIST 4
TEMP -160.8
ACTA
SIZE 0.140 0.220 0.070
DELU 0.0100 0.0100 Cl15 C37 Cl16
SIMU 0.0050 0.0100 Cl15 C37 Cl16
DELU 0.0100 0.0100 Cl17 C38 Cl18
SIMU 0.0050 0.0100 Cl17 C38 Cl18
EXYZ C38 Cl16
EADP C38 Cl16
WGHT    0.175600   15.696200
FVAR       0.39767
RU1   6    0.492155    0.023927    0.568561    11.00000    0.02060    0.02353 =
         0.01379    0.00330    0.00431    0.01032
RU2   6    0.504090    0.430763    0.963424    11.00000    0.02158    0.01977 =
         0.01938    0.00222    0.00416    0.00904
CL1   3    0.908047    0.113646    0.716941    11.00000    0.03285    0.03925 =
         0.03512   -0.00492    0.00323    0.01044
CL2   3    1.170511    0.067267    0.770822    11.00000    0.02930    0.06892 =
         0.03758   -0.00795   -0.00422    0.00973
CL3   3    1.068962   -0.197682    0.500503    11.00000    0.03809    0.05475 =
         0.04789   -0.00259    0.00632    0.02814
CL4   3    0.262416   -0.322344    0.355954    11.00000    0.05650    0.04043 =
         0.02729   -0.00022    0.00324    0.00595
CL5   3    0.123306   -0.517320    0.396386    11.00000    0.04537    0.03518 =
         0.05705   -0.00521    0.00129    0.00292
CL6   3    0.255775   -0.401365    0.735252    11.00000    0.05124    0.05009 =
         0.04147    0.02087    0.01464    0.00877
CL7   3    0.908799    0.747949    1.070654    11.00000    0.04667    0.04861 =
         0.08379   -0.00861    0.02575   -0.00232
CL8   3    1.199533    0.771467    1.131941    11.00000    0.03015    0.10317 =
         0.13377   -0.07257    0.02484   -0.01270
CL9   3    1.136944    0.400529    1.148667    11.00000    0.04810    0.13422 =
         0.06363    0.02378    0.00700    0.05703
CL10  3    0.486672    0.509797    1.327411    11.00000    0.08256    0.06893 =
         0.03008    0.00907    0.01591    0.03755
CL11  3    0.391507    0.376347    1.455786    11.00000    0.08756    0.13304 =
         0.03950    0.03725    0.03035    0.06960
CL12  3    0.241312    0.086655    1.208305    11.00000    0.08199    0.06471 =
         0.10980    0.04998    0.01023   -0.01070
CL13  3    0.120497    0.340954    0.693021    11.00000    0.07071    0.05590 =
         0.05402    0.01543    0.00126   -0.00320
CL14  3    0.333333    0.262422    0.655802    11.00000    0.12299    0.06622 =
         0.04312   -0.00352    0.02358    0.03115
CL15  3    0.818381    0.012226    1.014247    10.65000    0.07626    0.23212 =
         0.07936    0.01956    0.01110    0.05772
CL18  3    0.840782    0.235378    1.090396    10.35000    0.15603    0.21281 =
         0.13648    0.02833    0.02682   -0.01413
CL17  3    0.970469    0.253151    1.264439    10.35000    0.11880    0.10591 =
         0.14456    0.06762    0.02909    0.02135
CL16  3    0.900913    0.168998    1.150651    10.65000    0.16095    0.21141 =
         0.14114    0.03267    0.02955   -0.01640
O1    5    0.671500    0.010501    0.608955    11.00000    0.02485    0.03342 =
         0.01627    0.00518    0.00721    0.01272
O2    5    0.686677   -0.036191    0.474020    11.00000    0.02100    0.03263 =
         0.01596    0.00374    0.00398    0.01066
O3    5    0.420427   -0.112185    0.583934    11.00000    0.02319    0.03390 =
         0.01787    0.01215    0.01199    0.00959
O4    5    0.438633   -0.158318    0.450071    11.00000    0.01866    0.03601 =
         0.01741    0.00878    0.00586    0.01115
O5    5    0.696853    0.459988    1.006700    11.00000    0.02457    0.02906 =
         0.02851    0.00428    0.00581    0.01252
O6    5    0.688722    0.596395    1.078729    11.00000    0.02244    0.03059 =
         0.01656   -0.00577   -0.00303    0.00446
O7    5    0.473594    0.364394    1.070203    11.00000    0.02829    0.02536 =
         0.02716    0.00459    0.00322    0.00793
O8    5    0.464180    0.500008    1.141681    11.00000    0.03223    0.03612 =
         0.02456    0.00636    0.00909    0.01704
N1    4    0.480607    0.066873    0.702666    11.00000    0.02808    0.02363 =
         0.02307    0.00464    0.00745    0.00838
N2    4    0.505037    0.289302    0.896613    11.00000    0.03690    0.02132 =
         0.02338    0.00267    0.00404    0.01117
C1    1    0.733244   -0.016049    0.553546    11.00000    0.02729    0.02355 =
         0.02822    0.01026    0.01241    0.01146
C2    1    0.865776   -0.026086    0.584569    11.00000    0.02612    0.03432 =
         0.01713    0.00618    0.00575    0.01152
C3    1    0.947320    0.026318    0.656875    11.00000    0.01932    0.03153 =
         0.02645    0.00383    0.00531    0.00142
C4    1    1.066997    0.007153    0.680851    11.00000    0.02143    0.04402 =
         0.02989    0.00578    0.00347    0.00420
C5    1    1.106264   -0.061099    0.634071    11.00000    0.02171    0.05144 =
         0.03489    0.01539    0.00317    0.01679
AFIX  43
H5    2    1.188264   -0.072696    0.650733    11.00000   -1.20000
AFIX   0
C6    1    1.020102   -0.113673    0.560005    11.00000    0.03414    0.04698 =
         0.03411    0.00694    0.01298    0.02254
C7    1    0.901449   -0.097038    0.534687    11.00000    0.02307    0.02851 =
         0.02750    0.00480    0.00860    0.00851
AFIX  43
H7    2    0.844999   -0.132215    0.485076    11.00000   -1.20000
AFIX   0
C8    1    0.401692   -0.176242    0.519313    11.00000    0.02084    0.02765 =
         0.02379    0.00527    0.00683    0.01061
C9    1    0.335359   -0.272863    0.530284    11.00000    0.02344    0.01893 =
         0.04391    0.00101    0.00187    0.00993
C10   1    0.271010   -0.342630    0.460446    11.00000    0.02924    0.04047 =
         0.02228    0.00613    0.00435    0.01574
C11   1    0.204107   -0.431214    0.479421    11.00000    0.02538    0.02914 =
         0.03939   -0.00566    0.00091    0.00725
C12   1    0.202588   -0.451009    0.562874    11.00000    0.01608    0.02367 =
         0.05587    0.01202    0.00913   -0.00717
AFIX  43
H12   2    0.160960   -0.511981    0.573745    11.00000   -1.20000
AFIX   0
C13   1    0.262747   -0.380683    0.631244    11.00000    0.03169    0.03945 =
         0.03508    0.01779    0.01045    0.00954
C14   1    0.330749   -0.291787    0.614783    11.00000    0.02381    0.01338 =
         0.03164    0.00450    0.00310    0.00016
AFIX  43
H14   2    0.373507   -0.244694    0.661350    11.00000   -1.20000
AFIX   0
C15   1    0.748831    0.537244    1.054042    11.00000    0.01871    0.04291 =
         0.02322    0.00830    0.00491    0.01158
C16   1    0.890630    0.559587    1.083187    11.00000    0.02370    0.06029 =
         0.02904    0.00373    0.01027    0.00954
C17   1    0.968712    0.649068    1.092816    11.00000    0.03371    0.06287 =
         0.02734   -0.01858    0.01340    0.00508
C18   1    1.100100    0.662029    1.120345    11.00000    0.01782    0.08286 =
         0.04323   -0.02920    0.00457   -0.00288
C19   1    1.151658    0.585525    1.137919    11.00000    0.02765    0.11063 =
         0.05236   -0.01829    0.01047    0.01783
AFIX  43
H19   2    1.240866    0.594219    1.155758    11.00000   -1.20000
AFIX   0
C20   1    1.073751    0.498229    1.129442    11.00000    0.03309    0.10653 =
         0.02789    0.00103    0.00259    0.03858
C21   1    0.941422    0.481347    1.099192    11.00000    0.02593    0.08657 =
         0.02086    0.01068    0.00440    0.02502
AFIX  43
H21   2    0.888795    0.419028    1.090046    11.00000   -1.20000
AFIX   0
C22   1    0.452913    0.410636    1.134390    11.00000    0.03009    0.03405 =
         0.01776    0.01445    0.01403    0.01482
C23   1    0.412769    0.356121    1.205493    11.00000    0.03555    0.05302 =
         0.03398    0.02186    0.01367    0.02576
C24   1    0.421631    0.394774    1.290792    11.00000    0.05157    0.09292 =
         0.02810    0.02511    0.01112    0.05031
C25   1    0.374698    0.333098    1.350168    11.00000    0.03886    0.08748 =
         0.03969    0.02947    0.01840    0.03842
C26   1    0.318349    0.241863    1.323601    11.00000    0.04379    0.08410 =
         0.05169    0.03460    0.01697    0.02429
AFIX  43
H26   2    0.284633    0.203210    1.363549    11.00000   -1.20000
AFIX   0
C27   1    0.307645    0.202289    1.240618    11.00000    0.04650    0.06277 =
         0.07832    0.04226    0.00013    0.00582
C28   1    0.354464    0.258801    1.179769    11.00000    0.03111    0.05467 =
         0.06955    0.04926    0.02777    0.01363
AFIX  43
H28   2    0.347076    0.232044    1.122174    11.00000   -1.20000
AFIX   0
C29   1    0.483032    0.083732    0.774309    11.00000    0.02146    0.02152 =
         0.01401    0.00107   -0.00013    0.00996
C30   1    0.489726    0.112286    0.861909    11.00000    0.02856    0.01566 =
         0.01650    0.00019    0.00647    0.00811
C31   1    0.498036    0.208962    0.880761    11.00000    0.02478    0.03148 =
         0.01717    0.00756    0.00499    0.01125
C32   1    0.493466    0.051914    0.928340    11.00000    0.02671    0.02477 =
         0.01557    0.00232    0.00229    0.00795
C33   1    0.467875   -0.048346    0.914651    11.00000    0.03617    0.02187 =
         0.01781    0.00141    0.00231    0.01154
C34   1    0.427650   -0.103901    0.826601    11.00000    0.07569    0.02575 =
         0.00738   -0.00513   -0.00368    0.01562
AFIX 137
H35A  2    0.496503   -0.088644    0.794290    11.00000   -1.20000
H35B  2    0.351564   -0.087434    0.796067    11.00000   -1.20000
H35C  2    0.408711   -0.171772    0.832158    11.00000   -1.20000
AFIX   0
C35   1    0.522661    0.097702    1.015603    11.00000    0.03620    0.02364 =
         0.01603   -0.00063    0.00162    0.01137
AFIX  43
H34   2    0.535806    0.164583    1.025017    11.00000   -1.20000
AFIX   0
C36   1    0.269089    0.320523    0.735247    11.00000    0.10081    0.04782 =
         0.02644   -0.01243    0.00830    0.02438
AFIX  23
H36A  2    0.260250    0.281047    0.782765    11.00000   -1.20000
H36B  2    0.328938    0.381737    0.759238    11.00000   -1.20000
AFIX   0
C37   1    0.923745    0.088170    1.068792    10.65000    0.14378    0.21662 =
         0.12804    0.03377    0.02717   -0.00290
C38   1    0.900913    0.168998    1.150651    10.35000    0.16095    0.21141 =
         0.14114    0.03267    0.02955   -0.01640
HKLF 4

REM  150304_235Cl3_TCNQMe2A1
REM R1 =  0.0745 for    8691 Fo > 4sig(Fo)  and  0.0941 for all   10270 data
REM    605 parameters refined using     24 restraints

END

WGHT      0.1756     15.6810

REM Instructions for potential hydrogen bonds
EQIV $1 -x+1, -y, -z+1
HTAB C7 Cl14_$1
EQIV $2 x, y-1, z
HTAB C12 Cl13_$2
HTAB C21 Cl18
EQIV $3 -x+1, -y+1, -z+2
HTAB C36 Cl10_$3

REM Highest difference peak  2.857,  deepest hole -2.223,  1-sigma level  0.300
Q1    1   0.2852  0.1987  1.0922  11.00000  0.05    2.86
Q2    1   0.8454  0.3428  1.0833  11.00000  0.05    2.37
Q3    1   0.4629  0.4583  1.4572  11.00000  0.05    2.28
Q4    1   1.1708  0.4662  1.1733  11.00000  0.05    1.95
Q5    1   1.1828  0.8168  1.0946  11.00000  0.05    1.80
Q6    1   0.4410  0.3218  1.0008  11.00000  0.05    1.73
Q7    1   0.3405  0.3102  1.4242  11.00000  0.05    1.72
Q8    1   0.2405  0.1322  1.2802  11.00000  0.05    1.71
Q9    1   0.4203 -0.0585  0.4806  11.00000  0.05    1.67
Q10   1   0.8188 -0.1743  0.4745  11.00000  0.05    1.54
Q11   1   0.5196  0.3797  1.0014  11.00000  0.05    1.54
Q12   1   0.1414  0.2962  0.6571  11.00000  0.05    1.49
Q13   1   0.5855  0.5259  1.0405  11.00000  0.05    1.44
Q14   1   0.5015 -0.0226  0.6062  11.00000  0.05    1.43
Q15   1   0.4678  0.4827  1.0159  11.00000  0.05    1.42
Q16   1   0.4633  0.4577  1.0851  11.00000  0.05    1.41
Q17   1   0.3756  0.3991  1.0785  11.00000  0.05    1.41
Q18   1   0.2016  0.0444  1.1342  11.00000  0.05    1.41
Q19   1   0.5984  0.0585  0.4401  11.00000  0.05    1.39
Q20   1   0.5176  0.3845  0.8276  11.00000  0.05    1.36
Q21   1   0.3468 -0.2181  0.6576  11.00000  0.05    1.32
Q22   1   0.2850  0.2926  0.6342  11.00000  0.05    1.31
Q23   1   1.0978 -0.1751  0.5655  11.00000  0.05    1.28
Q24   1   0.2832  0.0449  1.0976  11.00000  0.05    1.26
Q25   1   0.4070  0.3274  0.8931  11.00000  0.05    1.26
;

loop_
_symmetry_equiv_pos_site_id
_space_group_symop_operation_xyz
1 +X,+Y,+Z
2 -X,-Y,-Z

loop_
_atom_site_label
_atom_site_type_symbol
_atom_site_fract_x
_atom_site_fract_y
_atom_site_fract_z
_atom_site_U_iso_or_equiv
_atom_site_adp_type
_atom_site_occupancy
_atom_site_site_symmetry_multiplicity
_atom_site_calc_flag
_atom_site_refinement_flags
Ru1 Ru 0.49215(5) 0.02393(4) 0.56856(3) 0.01832(19) Uani 1 2 d .
Ru2 Ru 0.50409(5) 0.43076(4) 0.96342(3) 0.01957(19) Uani 1 2 d .
Cl1 Cl 0.9081(2) 0.11365(15) 0.71694(14) 0.0363(4) Uani 1 2 d .
Cl2 Cl 1.1705(2) 0.0673(2) 0.77082(15) 0.0476(6) Uani 1 2 d .
Cl3 Cl 1.0690(2) -0.19768(18) 0.50050(16) 0.0449(5) Uani 1 2 d .
Cl4 Cl 0.2624(2) -0.32234(16) 0.35595(13) 0.0431(5) Uani 1 2 d .
Cl5 Cl 0.1233(2) -0.51732(17) 0.39639(18) 0.0485(6) Uani 1 2 d .
Cl6 Cl 0.2558(2) -0.40136(18) 0.73525(15) 0.0466(5) Uani 1 2 d .
Cl7 Cl 0.9088(3) 0.7480(2) 1.0707(2) 0.0611(7) Uani 1 2 d .
Cl8 Cl 1.1995(3) 0.7715(3) 1.1319(3) 0.0972(16) Uani 1 2 d .
Cl9 Cl 1.1369(3) 0.4005(3) 1.1487(2) 0.0762(10) Uani 1 2 d .
Cl10 Cl 0.4867(3) 0.5098(2) 1.32741(15) 0.0566(7) Uani 1 2 d .
Cl11 Cl 0.3915(4) 0.3764(3) 1.45579(18) 0.0762(11) Uani 1 2 d .
Cl12 Cl 0.2413(4) 0.0867(3) 1.2083(3) 0.0887(13) Uani 1 2 d .
Cl13 Cl 0.1205(3) 0.3409(2) 0.69302(19) 0.0638(8) Uani 1 2 d .
Cl14 Cl 0.3333(4) 0.2624(3) 0.65580(19) 0.0757(10) Uani 1 2 d .
Cl15 Cl 0.8184(7) 0.0122(9) 1.0143(5) 0.126(3) Uani 0.65 2 d .
Cl18 Cl 0.841(2) 0.235(2) 1.0904(16) 0.177(4) Uani 0.35 2 d .
Cl17 Cl 0.9705(16) 0.2531(12) 1.2644(12) 0.121(4) Uani 0.35 2 d .
Cl16 Cl 0.9009(11) 0.1690(10) 1.1507(8) 0.180(4) Uani 0.65 2 d .
O1 O 0.6715(5) 0.0105(4) 0.6089(3) 0.0234(10) Uani 1 2 d .
O2 O 0.6867(5) -0.0362(4) 0.4740(3) 0.0224(10) Uani 1 2 d .
O3 O 0.4204(5) -0.1122(4) 0.5839(3) 0.0231(10) Uani 1 2 d .
O4 O 0.4386(5) -0.1583(4) 0.4501(3) 0.0227(10) Uani 1 2 d .
O5 O 0.6968(5) 0.4600(4) 1.0067(3) 0.0263(11) Uani 1 2 d .
O6 O 0.6887(5) 0.5964(4) 1.0787(3) 0.0248(10) Uani 1 2 d .
O7 O 0.4736(5) 0.3644(4) 1.0702(3) 0.0269(11) Uani 1 2 d .
O8 O 0.4642(5) 0.5000(4) 1.1417(3) 0.0290(11) Uani 1 2 d .
N1 N 0.4806(6) 0.0669(4) 0.7027(4) 0.0242(12) Uani 1 2 d .
N2 N 0.5050(7) 0.2893(4) 0.8966(4) 0.0267(13) Uani 1 2 d .
C1 C 0.7332(7) -0.0160(5) 0.5535(5) 0.0242(14) Uani 1 2 d .
C2 C 0.8658(7) -0.0261(6) 0.5846(4) 0.0248(14) Uani 1 2 d .
C3 C 0.9473(7) 0.0263(6) 0.6569(5) 0.0263(15) Uani 1 2 d .
C4 C 1.0670(7) 0.0072(6) 0.6808(5) 0.0324(17) Uani 1 2 d .
C5 C 1.1063(8) -0.0611(7) 0.6341(6) 0.0344(18) Uani 1 2 d .
C6 C 1.0201(8) -0.1137(7) 0.5600(6) 0.0355(18) Uani 1 2 d .
C7 C 0.9014(7) -0.0970(5) 0.5347(5) 0.0254(14) Uani 1 2 d .
C8 C 0.4017(7) -0.1762(5) 0.5193(5) 0.0229(14) Uani 1 2 d .
C9 C 0.3354(7) -0.2729(5) 0.5303(6) 0.0287(16) Uani 1 2 d .
C10 C 0.2710(8) -0.3426(6) 0.4605(5) 0.0294(16) Uani 1 2 d .
C11 C 0.2041(8) -0.4312(6) 0.4794(6) 0.0323(17) Uani 1 2 d .
C12 C 0.2026(7) -0.4510(6) 0.5629(6) 0.0331(18) Uani 1 2 d .
C13 C 0.2627(8) -0.3807(6) 0.6312(6) 0.0340(18) Uani 1 2 d .
C14 C 0.3307(7) -0.2918(5) 0.6148(5) 0.0238(14) Uani 1 2 d .
C15 C 0.7488(7) 0.5372(6) 1.0540(5) 0.0273(15) Uani 1 2 d .
C16 C 0.8906(8) 0.5596(7) 1.0832(5) 0.0372(19) Uani 1 2 d .
C17 C 0.9687(9) 0.6491(8) 1.0928(6) 0.043(2) Uani 1 2 d .
C18 C 1.1001(8) 0.6620(9) 1.1203(7) 0.052(3) Uani 1 2 d .
C19 C 1.1517(10) 0.5855(11) 1.1379(8) 0.065(4) Uani 1 2 d .
C20 C 1.0738(9) 0.4982(10) 1.1294(6) 0.053(3) Uani 1 2 d .
C21 C 0.9414(8) 0.4814(9) 1.0992(5) 0.042(2) Uani 1 2 d .
C22 C 0.4529(7) 0.4106(5) 1.1344(4) 0.0244(15) Uani 1 2 d .
C23 C 0.4128(8) 0.3561(7) 1.2055(6) 0.0367(19) Uani 1 2 d .
C24 C 0.4216(10) 0.3948(9) 1.2908(6) 0.051(3) Uani 1 2 d .
C25 C 0.3747(10) 0.3331(9) 1.3502(6) 0.049(3) Uani 1 2 d .
C26 C 0.3184(11) 0.2419(10) 1.3236(8) 0.056(3) Uani 1 2 d .
C27 C 0.3076(11) 0.2023(9) 1.2406(9) 0.063(3) Uani 1 2 d .
C28 C 0.3545(8) 0.2588(7) 1.1798(7) 0.047(3) Uani 1 2 d .
C29 C 0.4830(6) 0.0837(5) 0.7743(4) 0.0187(13) Uani 1 2 d .
C30 C 0.4897(7) 0.1123(5) 0.8619(4) 0.0196(13) Uani 1 2 d .
C31 C 0.4980(7) 0.2090(5) 0.8808(4) 0.0234(14) Uani 1 2 d .
C32 C 0.4935(7) 0.0519(5) 0.9283(4) 0.0223(13) Uani 1 2 d .
C33 C 0.4679(8) -0.0483(5) 0.9146(5) 0.0249(14) Uani 1 2 d .
C34 C 0.4276(10) -0.1039(6) 0.8266(5) 0.037(2) Uani 1 2 d .
C35 C 0.5227(7) 0.0977(5) 1.0156(4) 0.0252(14) Uani 1 2 d .
C36 C 0.2691(14) 0.3205(8) 0.7352(6) 0.059(3) Uani 1 2 d .
C37 C 0.924(5) 0.088(4) 1.069(3) 0.169(4) Uani 0.65 2 d .
C38 C 0.9009(11) 0.1690(10) 1.1507(8) 0.180(4) Uani 0.35 2 d .
H5 H 1.18826 -0.0727 0.65073 0.0413 Uiso 1 2 calc R
H7 H 0.845 -0.13221 0.48508 0.0305 Uiso 1 2 calc R
H12 H 0.16096 -0.51198 0.57375 0.0397 Uiso 1 2 calc R
H14 H 0.37351 -0.24469 0.66135 0.0285 Uiso 1 2 calc R
H19 H 1.24087 0.59422 1.15576 0.0774 Uiso 1 2 calc R
H21 H 0.88879 0.41903 1.09005 0.0508 Uiso 1 2 calc R
H26 H 0.28463 0.20321 1.36355 0.0672 Uiso 1 2 calc R
H28 H 0.34708 0.23204 1.12217 0.0561 Uiso 1 2 calc R
H34 H 0.53581 0.16458 1.02502 0.0302 Uiso 1 2 calc R
H35A H 0.4965 -0.08864 0.79429 0.0450 Uiso 1 2 calc R
H35B H 0.35156 -0.08743 0.79607 0.0450 Uiso 1 2 calc R
H35C H 0.40871 -0.17177 0.83216 0.0450 Uiso 1 2 calc R
H36A H 0.26025 0.28105 0.78277 0.0704 Uiso 1 2 calc R
H36B H 0.32894 0.38174 0.75924 0.0704 Uiso 1 2 calc R

loop_
_atom_site_aniso_label
_atom_site_aniso_U_11
_atom_site_aniso_U_22
_atom_site_aniso_U_33
_atom_site_aniso_U_12
_atom_site_aniso_U_13
_atom_site_aniso_U_23
Ru1 0.0206(3) 0.0235(3) 0.0138(3) 0.0103(2) 0.0043(2) 0.0033(2)
Ru2 0.0216(3) 0.0198(3) 0.0194(3) 0.0090(2) 0.0042(2) 0.0022(2)
Cl1 0.0328(10) 0.0393(11) 0.0351(10) 0.0104(8) 0.0032(8) -0.0049(8)
Cl2 0.0293(10) 0.0689(16) 0.0376(11) 0.0097(10) -0.0042(8) -0.0080(11)
Cl3 0.0381(11) 0.0548(14) 0.0479(12) 0.0281(10) 0.0063(9) -0.0026(10)
Cl4 0.0565(14) 0.0404(12) 0.0273(10) 0.0060(10) 0.0032(9) -0.0002(8)
Cl5 0.0454(13) 0.0352(12) 0.0570(14) 0.0029(10) 0.0013(10) -0.0052(10)
Cl6 0.0512(13) 0.0501(13) 0.0415(12) 0.0088(11) 0.0146(10) 0.0209(10)
Cl7 0.0467(14) 0.0486(15) 0.084(2) -0.0023(11) 0.0257(14) -0.0086(13)
Cl8 0.0302(13) 0.103(3) 0.134(3) -0.0127(15) 0.0248(16) -0.073(3)
Cl9 0.0481(16) 0.134(3) 0.0636(18) 0.0570(19) 0.0070(13) 0.0238(19)
Cl10 0.0826(19) 0.0689(17) 0.0301(11) 0.0376(15) 0.0159(11) 0.0091(11)
Cl11 0.088(2) 0.133(3) 0.0395(13) 0.070(2) 0.0303(14) 0.0372(17)
Cl12 0.082(2) 0.065(2) 0.110(3) -0.0107(18) 0.010(2) 0.050(2)
Cl13 0.0707(19) 0.0559(16) 0.0540(16) -0.0032(14) 0.0013(13) 0.0154(13)
Cl14 0.123(3) 0.0662(19) 0.0431(15) 0.031(2) 0.0236(17) -0.0035(13)
Cl15 0.076(4) 0.232(9) 0.079(4) 0.058(5) 0.011(3) 0.020(5)
Cl18 0.156(8) 0.213(10) 0.136(7) -0.014(7) 0.027(7) 0.028(7)
Cl17 0.119(11) 0.106(9) 0.145(9) 0.021(8) 0.029(9) 0.068(7)
Cl16 0.161(7) 0.211(9) 0.141(6) -0.016(6) 0.030(5) 0.033(5)
O1 0.025(2) 0.033(3) 0.016(2) 0.013(2) 0.0072(19) 0.005(2)
O2 0.021(2) 0.033(3) 0.016(2) 0.011(2) 0.0040(18) 0.0037(19)
O3 0.023(2) 0.034(3) 0.018(2) 0.010(2) 0.0120(19) 0.012(2)
O4 0.019(2) 0.036(3) 0.017(2) 0.011(2) 0.0059(18) 0.009(2)
O5 0.025(3) 0.029(3) 0.029(3) 0.013(2) 0.006(2) 0.004(2)
O6 0.022(2) 0.031(3) 0.017(2) 0.004(2) -0.0030(18) -0.006(2)
O7 0.028(3) 0.025(3) 0.027(3) 0.008(2) 0.003(2) 0.005(2)
O8 0.032(3) 0.036(3) 0.025(3) 0.017(2) 0.009(2) 0.006(2)
N1 0.028(3) 0.024(3) 0.023(3) 0.008(2) 0.007(2) 0.005(2)
N2 0.037(3) 0.021(3) 0.023(3) 0.011(3) 0.004(3) 0.003(2)
C1 0.027(4) 0.024(3) 0.028(4) 0.011(3) 0.012(3) 0.010(3)
C2 0.026(3) 0.034(4) 0.017(3) 0.012(3) 0.006(3) 0.006(3)
C3 0.019(3) 0.032(4) 0.026(4) 0.001(3) 0.005(3) 0.004(3)
C4 0.021(3) 0.044(5) 0.030(4) 0.004(3) 0.003(3) 0.006(3)
C5 0.022(4) 0.051(5) 0.035(4) 0.017(3) 0.003(3) 0.015(4)
C6 0.034(4) 0.047(5) 0.034(4) 0.023(4) 0.013(3) 0.007(4)
C7 0.023(3) 0.029(4) 0.028(4) 0.009(3) 0.009(3) 0.005(3)
C8 0.021(3) 0.028(4) 0.024(3) 0.011(3) 0.007(3) 0.005(3)
C9 0.023(3) 0.019(3) 0.044(4) 0.010(3) 0.002(3) 0.001(3)
C10 0.029(4) 0.040(4) 0.022(3) 0.016(3) 0.004(3) 0.006(3)
C11 0.025(4) 0.029(4) 0.039(4) 0.007(3) 0.001(3) -0.006(3)
C12 0.016(3) 0.024(4) 0.056(5) -0.007(3) 0.009(3) 0.012(3)
C13 0.032(4) 0.039(5) 0.035(4) 0.010(4) 0.010(3) 0.018(4)
C14 0.024(3) 0.013(3) 0.032(4) 0.000(3) 0.003(3) 0.004(3)
C15 0.019(3) 0.043(4) 0.023(3) 0.012(3) 0.005(3) 0.008(3)
C16 0.024(4) 0.060(6) 0.029(4) 0.010(4) 0.010(3) 0.004(4)
C17 0.034(4) 0.063(6) 0.027(4) 0.005(4) 0.013(3) -0.019(4)
C18 0.018(4) 0.083(8) 0.043(5) -0.003(4) 0.005(3) -0.029(5)
C19 0.028(5) 0.111(11) 0.052(6) 0.018(6) 0.010(4) -0.018(6)
C20 0.033(5) 0.107(9) 0.028(4) 0.039(6) 0.003(4) 0.001(5)
C21 0.026(4) 0.087(7) 0.021(4) 0.025(4) 0.004(3) 0.011(4)
C22 0.030(4) 0.034(4) 0.018(3) 0.015(3) 0.014(3) 0.014(3)
C23 0.036(4) 0.053(5) 0.034(4) 0.026(4) 0.014(3) 0.022(4)
C24 0.052(6) 0.093(8) 0.028(4) 0.050(6) 0.011(4) 0.025(5)
C25 0.039(5) 0.087(8) 0.040(5) 0.038(5) 0.018(4) 0.029(5)
C26 0.044(5) 0.084(9) 0.052(6) 0.024(6) 0.017(5) 0.035(6)
C27 0.047(6) 0.063(7) 0.078(8) 0.006(5) 0.000(6) 0.042(7)
C28 0.031(4) 0.055(6) 0.070(6) 0.014(4) 0.028(4) 0.049(5)
C29 0.021(3) 0.022(3) 0.014(3) 0.010(3) -0.000(2) 0.001(2)
C30 0.029(3) 0.016(3) 0.017(3) 0.008(3) 0.006(2) 0.000(2)
C31 0.025(3) 0.031(4) 0.017(3) 0.011(3) 0.005(3) 0.008(3)
C32 0.027(3) 0.025(3) 0.016(3) 0.008(3) 0.002(2) 0.002(3)
C33 0.036(4) 0.022(3) 0.018(3) 0.012(3) 0.002(3) 0.001(3)
C34 0.076(6) 0.026(4) 0.007(3) 0.016(4) -0.004(3) -0.005(3)
C35 0.036(4) 0.024(3) 0.016(3) 0.011(3) 0.002(3) -0.001(3)
C36 0.101(9) 0.048(6) 0.026(4) 0.024(6) 0.008(5) -0.012(4)
C37 0.144(7) 0.217(9) 0.128(7) -0.003(7) 0.027(6) 0.034(6)
C38 0.161(7) 0.211(9) 0.141(6) -0.016(6) 0.030(5) 0.033(5)

loop_
_atom_type_symbol
_atom_type_description
_atom_type_scat_dispersion_real
_atom_type_scat_dispersion_imag
_atom_type_scat_source
C C 0.0033 0.0016
;
International Tables for Crystallography
(Vol. C, Tables 4.2.6.8 and 6.1.1.4)
;
H H 0.0000 0.0000
;
International Tables for Crystallography
(Vol. C, Table 6.1.1.4)
;
Cl Cl 0.1484 0.1585
;
International Tables for Crystallography
(Vol. C, Tables 4.2.6.8 and 6.1.1.4)
;
N N 0.0061 0.0033
;
International Tables for Crystallography
(Vol. C, Tables 4.2.6.8 and 6.1.1.4)
;
O O 0.0106 0.0060
;
International Tables for Crystallography
(Vol. C, Tables 4.2.6.8 and 6.1.1.4)
;
Ru Ru -1.2594 0.8363
;
International Tables for Crystallography
(Vol. C, Tables 4.2.6.8 and 6.1.1.4)
;

loop_
_geom_angle_atom_site_label_1
_geom_angle_atom_site_label_2
_geom_angle_atom_site_label_3
_geom_angle
_geom_angle_publ_flag
_geom_angle_site_symmetry_1
_geom_angle_site_symmetry_3
Ru1 Ru1 O1 88.89(15) yes 2_656 .
Ru1 Ru1 O2 90.01(14) yes 2_656 2_656
Ru1 Ru1 O3 89.40(15) yes 2_656 .
Ru1 Ru1 O4 89.27(14) yes 2_656 2_656
Ru1 Ru1 N1 178.12(18) yes 2_656 .
O1 Ru1 O2 178.9(2) yes . 2_656
O1 Ru1 O3 91.1(2) yes . .
O1 Ru1 O4 89.6(2) yes . 2_656
O1 Ru1 N1 89.6(2) yes . .
O2 Ru1 O3 88.7(2) yes 2_656 .
O2 Ru1 O4 90.5(2) yes 2_656 2_656
O2 Ru1 N1 91.5(2) yes 2_656 .
O3 Ru1 O4 178.47(18) yes . 2_656
O3 Ru1 N1 89.5(2) yes . .
O4 Ru1 N1 91.9(2) yes 2_656 .
Ru2 Ru2 O5 90.07(16) yes 2_667 .
Ru2 Ru2 O6 88.98(16) yes 2_667 2_667
Ru2 Ru2 O7 88.89(16) yes 2_667 .
Ru2 Ru2 O8 89.90(17) yes 2_667 2_667
Ru2 Ru2 N2 176.47(18) yes 2_667 .
O5 Ru2 O6 179.0(2) yes . 2_667
O5 Ru2 O7 90.6(2) yes . .
O5 Ru2 O8 89.0(2) yes . 2_667
O5 Ru2 N2 91.4(2) yes . .
O6 Ru2 O7 89.3(2) yes 2_667 .
O6 Ru2 O8 91.0(2) yes 2_667 2_667
O6 Ru2 N2 89.6(2) yes 2_667 .
O7 Ru2 O8 178.7(2) yes . 2_667
O7 Ru2 N2 87.9(2) yes . .
O8 Ru2 N2 93.3(2) yes 2_667 .
Cl16 Cl18 C38 0.0(9) yes . .
Cl16 Cl17 C38 0.0(8) yes . .
Cl18 Cl16 Cl17 103.6(13) yes . .
Cl18 Cl16 C37 98(2) yes . .
Cl17 Cl16 C37 149.1(18) yes . .
Ru1 O1 C1 119.2(4) yes . .
Ru1 O2 C1 118.7(5) yes 2_656 .
Ru1 O3 C8 118.5(5) yes . .
Ru1 O4 C8 120.0(5) yes 2_656 .
Ru2 O5 C15 117.8(5) yes . .
Ru2 O6 C15 118.8(4) yes 2_667 .
Ru2 O7 C22 119.3(5) yes . .
Ru2 O8 C22 117.9(5) yes 2_667 .
Ru1 N1 C29 173.2(7) yes . .
Ru2 N2 C31 163.2(6) yes . .
O1 C1 O2 123.2(7) yes . .
O1 C1 C2 118.5(6) yes . .
O2 C1 C2 118.2(7) yes . .
C1 C2 C3 124.3(7) yes . .
C1 C2 C7 114.0(6) yes . .
C3 C2 C7 121.6(7) yes . .
Cl1 C3 C2 122.6(6) yes . .
Cl1 C3 C4 118.8(5) yes . .
C2 C3 C4 118.5(8) yes . .
Cl2 C4 C3 120.8(7) yes . .
Cl2 C4 C5 117.2(6) yes . .
C3 C4 C5 122.0(7) yes . .
C4 C5 C6 118.1(8) yes . .
Cl3 C6 C5 118.4(7) yes . .
Cl3 C6 C7 120.0(6) yes . .
C5 C6 C7 121.6(9) yes . .
C2 C7 C6 118.2(6) yes . .
O3 C8 O4 122.3(7) yes . .
O3 C8 C9 116.6(7) yes . .
O4 C8 C9 121.1(7) yes . .
C8 C9 C10 123.3(8) yes . .
C8 C9 C14 116.4(6) yes . .
C10 C9 C14 120.1(7) yes . .
Cl4 C10 C9 123.0(7) yes . .
Cl4 C10 C11 118.9(6) yes . .
C9 C10 C11 118.0(7) yes . .
Cl5 C11 C10 119.4(7) yes . .
Cl5 C11 C12 118.6(6) yes . .
C10 C11 C12 122.0(7) yes . .
C11 C12 C13 119.6(7) yes . .
Cl6 C13 C12 120.6(7) yes . .
Cl6 C13 C14 119.5(6) yes . .
C12 C13 C14 119.9(8) yes . .
C9 C14 C13 120.4(6) yes . .
O5 C15 O6 124.2(7) yes . .
O5 C15 C16 117.5(8) yes . .
O6 C15 C16 118.2(7) yes . .
C15 C16 C17 124.4(9) yes . .
C15 C16 C21 115.0(8) yes . .
C17 C16 C21 120.6(8) yes . .
Cl7 C17 C16 121.8(7) yes . .
Cl7 C17 C18 118.5(8) yes . .
C16 C17 C18 119.7(11) yes . .
Cl8 C18 C17 121.0(10) yes . .
Cl8 C18 C19 118.7(7) yes . .
C17 C18 C19 120.4(10) yes . .
C18 C19 C20 119.3(10) yes . .
Cl9 C20 C19 120.1(9) yes . .
Cl9 C20 C21 117.5(9) yes . .
C19 C20 C21 122.2(13) yes . .
C16 C21 C20 117.6(10) yes . .
O7 C22 O8 123.6(7) yes . .
O7 C22 C23 117.2(7) yes . .
O8 C22 C23 119.2(7) yes . .
C22 C23 C24 125.6(9) yes . .
C22 C23 C28 114.7(8) yes . .
C24 C23 C28 119.6(10) yes . .
Cl10 C24 C23 123.3(8) yes . .
Cl10 C24 C25 118.2(8) yes . .
C23 C24 C25 118.5(10) yes . .
Cl11 C25 C24 119.7(9) yes . .
Cl11 C25 C26 119.8(9) yes . .
C24 C25 C26 120.5(10) yes . .
C25 C26 C27 122.3(12) yes . .
Cl12 C27 C26 122.2(11) yes . .
Cl12 C27 C28 118.0(10) yes . .
C26 C27 C28 119.8(11) yes . .
C23 C28 C27 119.3(10) yes . .
N1 C29 C30 175.4(7) yes . .
C29 C30 C31 113.7(6) yes . .
C29 C30 C32 125.2(6) yes . .
C31 C30 C32 121.1(6) yes . .
N2 C31 C30 179.9(7) yes . .
C30 C32 C33 125.0(6) yes . .
C30 C32 C35 116.5(6) yes . .
C33 C32 C35 118.5(7) yes . .
C32 C33 C34 123.0(7) yes . .
C32 C33 C35 119.0(6) yes . 2_657
C34 C33 C35 118.0(7) yes . 2_657
C32 C35 C33 122.5(7) yes . 2_657
Cl13 C36 Cl14 112.2(5) yes . .
Cl15 C37 Cl16 124(3) yes . .
Cl15 C37 C38 124(3) yes . .
Cl16 C37 C38 0.0(8) yes . .
Cl18 C38 Cl17 103.6(13) yes . .
Cl18 C38 C37 98(2) yes . .
Cl17 C38 C37 149.1(18) yes . .
C4 C5 H5 120.961 no . .
C6 C5 H5 120.957 no . .
C2 C7 H7 120.886 no . .
C6 C7 H7 120.891 no . .
C11 C12 H12 120.226 no . .
C13 C12 H12 120.207 no . .
C9 C14 H14 119.811 no . .
C13 C14 H14 119.817 no . .
C18 C19 H19 120.337 no . .
C20 C19 H19 120.351 no . .
C16 C21 H21 121.196 no . .
C20 C21 H21 121.194 no . .
C25 C26 H26 118.855 no . .
C27 C26 H26 118.862 no . .
C23 C28 H28 120.358 no . .
C27 C28 H28 120.363 no . .
C33 C34 H35A 109.469 no . .
C33 C34 H35B 109.470 no . .
C33 C34 H35C 109.466 no . .
H35A C34 H35B 109.474 no . .
H35A C34 H35C 109.476 no . .
H35B C34 H35C 109.472 no . .
C32 C35 H34 118.763 no . .
C33 C35 H34 118.742 no 2_657 .
Cl13 C36 H36A 109.171 no . .
Cl13 C36 H36B 109.168 no . .
Cl14 C36 H36A 109.178 no . .
Cl14 C36 H36B 109.172 no . .
H36A C36 H36B 107.882 no . .

loop_
_geom_bond_atom_site_label_1
_geom_bond_atom_site_label_2
_geom_bond_distance
_geom_bond_publ_flag
_geom_bond_site_symmetry_2
Ru1 Ru1 2.2826(8) yes 2_656
Ru1 O1 2.023(5) yes .
Ru1 O2 2.017(5) yes 2_656
Ru1 O3 2.019(5) yes .
Ru1 O4 2.005(5) yes 2_656
Ru1 N1 2.207(6) yes .
Ru2 Ru2 2.2767(8) yes 2_667
Ru2 O5 2.050(5) yes .
Ru2 O6 2.050(5) yes 2_667
Ru2 O7 2.059(6) yes .
Ru2 O8 2.059(6) yes 2_667
Ru2 N2 2.248(7) yes .
Cl1 C3 1.705(9) yes .
Cl2 C4 1.711(8) yes .
Cl3 C6 1.720(10) yes .
Cl4 C10 1.701(8) yes .
Cl5 C11 1.722(8) yes .
Cl6 C13 1.715(10) yes .
Cl7 C17 1.747(12) yes .
Cl8 C18 1.702(11) yes .
Cl9 C20 1.741(15) yes .
Cl10 C24 1.687(12) yes .
Cl11 C25 1.712(11) yes .
Cl12 C27 1.685(13) yes .
Cl13 C36 1.754(15) yes .
Cl14 C36 1.790(14) yes .
Cl15 C37 1.51(5) yes .
Cl18 Cl16 1.58(3) yes .
Cl18 C38 1.58(3) yes .
Cl17 Cl16 2.03(2) yes .
Cl17 C38 2.03(2) yes .
Cl16 C37 1.77(6) yes .
O1 C1 1.284(10) yes .
O2 C1 1.267(8) yes .
O3 C8 1.290(9) yes .
O4 C8 1.263(9) yes .
O5 C15 1.266(9) yes .
O6 C15 1.271(11) yes .
O7 C22 1.259(10) yes .
O8 C22 1.276(10) yes .
N1 C29 1.141(9) yes .
N2 C31 1.162(10) yes .
C1 C2 1.498(11) yes .
C2 C3 1.387(9) yes .
C2 C7 1.416(12) yes .
C3 C4 1.399(12) yes .
C4 C5 1.381(14) yes .
C5 C6 1.427(11) yes .
C6 C7 1.376(12) yes .
C8 C9 1.476(10) yes .
C9 C10 1.418(10) yes .
C9 C14 1.400(12) yes .
C10 C11 1.421(12) yes .
C11 C12 1.382(13) yes .
C12 C13 1.399(11) yes .
C13 C14 1.415(11) yes .
C15 C16 1.502(11) yes .
C16 C17 1.377(13) yes .
C16 C21 1.397(17) yes .
C17 C18 1.401(12) yes .
C18 C19 1.38(2) yes .
C19 C20 1.352(18) yes .
C20 C21 1.412(13) yes .
C22 C23 1.503(12) yes .
C23 C24 1.406(13) yes .
C23 C28 1.419(13) yes .
C24 C25 1.435(16) yes .
C25 C26 1.340(17) yes .
C26 C27 1.373(18) yes .
C27 C28 1.410(18) yes .
C29 C30 1.407(9) yes .
C30 C31 1.398(10) yes .
C30 C32 1.428(10) yes .
C32 C33 1.419(10) yes .
C32 C35 1.444(9) yes .
C33 C34 1.506(10) yes .
C33 C35 1.370(11) yes 2_657
C37 C38 1.77(6) yes .
C5 H5 0.950 no .
C7 H7 0.950 no .
C12 H12 0.950 no .
C14 H14 0.950 no .
C19 H19 0.950 no .
C21 H21 0.950 no .
C26 H26 0.950 no .
C28 H28 0.950 no .
C34 H35A 0.980 no .
C34 H35B 0.980 no .
C34 H35C 0.980 no .
C35 H34 0.950 no .
C36 H36A 0.990 no .
C36 H36B 0.990 no .

loop_
_geom_contact_atom_site_label_1
_geom_contact_atom_site_label_2
_geom_contact_distance
_geom_contact_publ_flag
_geom_contact_site_symmetry_2
Cl1 Cl2 3.099(3) no .
Cl1 Cl12 3.427(5) no 2_657
Cl1 O1 2.889(5) no .
Cl1 C1 3.158(7) no .
Cl4 Cl5 3.091(3) no .
Cl4 O4 2.854(5) no .
Cl4 C8 3.161(7) no .
Cl6 C22 3.542(8) no 2_657
Cl6 C23 3.502(9) no 2_657
Cl7 Cl8 3.111(4) no .
Cl7 O6 2.925(6) no .
Cl7 C15 3.155(8) no .
Cl10 Cl11 3.082(5) no .
Cl10 O8 2.911(6) no .
Cl10 C22 3.215(7) no .
Cl12 O1 3.416(7) no 2_657
Cl12 C3 3.487(9) no 2_657
Cl15 Cl18 3.32(3) no .
O1 O3 3.598(7) no 2_656
O1 C3 2.949(9) no .
O1 C7 3.559(10) no .
O1 C8 3.559(8) no .
O1 C8 3.422(10) no 2_656
O2 C7 2.749(10) no .
O2 C8 3.561(9) no .
O2 C8 3.441(10) no 2_656
O3 C1 3.544(9) no .
O3 C1 3.449(10) no 2_656
O3 C14 2.703(9) no .
O4 C1 3.495(8) no .
O4 C1 3.480(10) no 2_656
O4 C10 2.941(9) no .
O4 C14 3.590(9) no .
O5 C17 3.581(10) no .
O5 C21 2.775(10) no .
O5 C22 3.474(10) no 2_667
O6 C17 2.967(10) no .
O6 C21 3.526(13) no .
O6 C22 3.593(9) no .
O6 C22 3.466(8) no 2_667
O7 C15 3.548(9) no .
O7 C15 3.503(10) no 2_667
O7 C28 2.725(13) no .
O8 C15 3.585(10) no .
O8 C15 3.490(8) no 2_667
O8 C24 2.971(12) no .
O8 C28 3.594(12) no .
N1 C31 3.327(9) no .
N1 C32 3.593(9) no .
N1 C34 3.308(10) no .
N2 C29 3.381(9) no .
N2 C32 3.515(10) no .
N2 C35 3.516(10) no .
C2 C5 2.793(12) no .
C3 C6 2.795(13) no .
C4 C7 2.798(10) no .
C9 C12 2.820(11) no .
C10 C13 2.826(12) no .
C11 C14 2.787(10) no .
C13 C24 3.534(14) no 2_657
C14 C24 3.558(15) no 2_657
C14 C25 3.381(14) no 2_657
C16 C19 2.784(13) no .
C17 C20 2.754(18) no .
C18 C21 2.784(15) no .
C23 C26 2.788(16) no .
C24 C27 2.803(17) no .
C25 C28 2.792(15) no .
C29 C33 3.062(10) no .
C29 C34 2.889(11) no .
C30 C34 3.061(10) no .
C31 C35 2.801(11) no .
C32 C32 2.834(10) no 2_657
C33 C33 2.859(10) no 2_657
C35 C35 2.772(11) no 2_657
Cl1 Cl8 3.341(5) no 2_767
Cl2 C29 3.378(7) no 1_655
Cl2 C30 3.457(7) no 1_655
Cl3 C8 3.557(8) no 1_655
Cl3 C9 3.316(9) no 1_655
Cl3 C10 3.479(10) no 1_655
Cl4 C19 3.527(12) no 1_444
Cl8 Cl1 3.341(5) no 2_767
Cl8 Cl18 3.48(3) no 2_767
Cl8 C30 3.444(7) no 2_767
Cl8 C31 3.312(8) no 2_767
Cl9 Cl18 3.53(2) no .
Cl9 Cl17 3.375(19) no .
Cl9 O8 3.593(6) no 1_655
Cl9 C22 3.487(9) no 1_655
Cl9 C23 3.230(10) no 1_655
Cl9 C24 3.556(11) no 1_655
Cl9 C28 3.483(12) no 1_655
Cl10 Cl14 3.439(5) no 2_667
Cl10 C36 3.563(13) no 2_667
Cl14 Cl10 3.439(5) no 2_667
Cl18 Cl8 3.48(3) no 2_767
Cl18 Cl9 3.53(2) no .
Cl18 C21 3.50(3) no .
Cl18 C35 3.58(2) no .
Cl17 Cl9 3.375(19) no .
Cl17 C5 3.36(2) no 2_757
Cl17 C6 3.58(2) no 2_757
O2 C5 3.229(10) no 2_756
O5 C19 3.166(14) no 2_767
O5 C20 3.574(12) no 2_767
O6 C36 3.027(11) no 2_667
O8 Cl9 3.593(6) no 1_455
N2 C36 3.458(14) no .
C2 C6 3.406(12) no 2_756
C5 Cl17 3.36(2) no 2_757
C5 O2 3.229(10) no 2_756
C6 Cl17 3.58(2) no 2_757
C6 C2 3.406(12) no 2_756
C6 C7 3.529(12) no 2_756
C7 C6 3.529(12) no 2_756
C7 C7 3.540(11) no 2_756
C8 Cl3 3.557(8) no 1_455
C9 Cl3 3.316(9) no 1_455
C10 Cl3 3.479(10) no 1_455
C16 C20 3.526(13) no 2_767
C19 Cl4 3.527(12) no 1_666
C19 O5 3.166(14) no 2_767
C20 O5 3.574(12) no 2_767
C20 C16 3.526(13) no 2_767
C21 Cl18 3.50(3) no .
C22 Cl9 3.487(9) no 1_455
C23 Cl9 3.230(10) no 1_455
C24 Cl9 3.556(11) no 1_455
C28 Cl9 3.483(12) no 1_455
C29 Cl2 3.378(7) no 1_455
C30 Cl2 3.457(7) no 1_455
C30 Cl8 3.444(7) no 2_767
C31 Cl8 3.312(8) no 2_767
C35 Cl18 3.58(2) no .
C36 Cl10 3.563(13) no 2_667
C36 O6 3.027(11) no 2_667
C36 N2 3.458(14) no .
Cl2 H5 2.7452 no .
Cl3 H5 2.8219 no .
Cl3 H7 2.8064 no .
Cl5 H12 2.7728 no .
Cl6 H12 2.8277 no .
Cl6 H14 2.8132 no .
Cl6 H21 3.4237 no 2_657
Cl6 H35C 3.5022 no .
Cl8 H19 2.7633 no .
Cl9 H19 2.7912 no .
Cl9 H21 2.8053 no .
Cl11 H26 2.7290 no .
Cl12 H26 2.7930 no .
Cl12 H28 2.7632 no .
Cl12 H35A 2.8799 no 2_657
O1 H26 3.3060 no 2_657
O2 H7 2.4516 no .
O3 H14 2.3803 no .
O3 H35A 3.2796 no .
O3 H35B 3.5870 no .
O5 H21 2.5073 no .
O7 H28 2.4090 no .
O7 H34 3.1898 no .
N1 H35A 2.8105 no .
N1 H35B 3.0194 no .
N2 H34 2.8649 no .
C1 H7 2.5743 no .
C1 H26 3.1049 no 2_657
C2 H26 3.0016 no 2_657
C3 H5 3.2900 no .
C3 H7 3.3028 no .
C5 H7 3.3080 no .
C7 H5 3.3014 no .
C7 H26 3.0522 no 2_657
C8 H14 2.5781 no .
C10 H12 3.3063 no .
C10 H14 3.2986 no .
C12 H14 3.2910 no .
C14 H12 3.2951 no .
C15 H21 2.5834 no .
C17 H19 3.2759 no .
C17 H21 3.2712 no .
C19 H21 3.2735 no .
C21 H19 3.2769 no .
C22 H28 2.5871 no .
C24 H14 3.5012 no 2_657
C24 H26 3.2653 no .
C24 H28 3.3019 no .
C25 H14 3.3207 no 2_657
C26 H14 3.3423 no 2_657
C26 H28 3.2658 no .
C27 H14 3.4834 no 2_657
C27 H35A 3.0808 no 2_657
C28 H26 3.2617 no .
C28 H35A 3.2722 no 2_657
C28 H35C 3.1585 no 2_657
C29 H35A 2.5904 no .
C29 H35B 2.6764 no .
C30 H34 2.5773 no .
C30 H35A 3.0613 no .
C30 H35B 2.9893 no .
C31 H34 2.4251 no .
C32 H34 3.2590 no 2_657
C32 H35A 2.8481 no .
C32 H35B 2.7969 no .
C32 H35C 3.3547 no .
C33 H34 3.3118 no .
C34 H14 3.0928 no .
C34 H28 3.4421 no 2_657
C34 H34 2.5832 no 2_657
C35 H28 3.5569 no .
C35 H35A 3.0763 no 2_657
C35 H35B 3.1086 no 2_657
C35 H35C 2.4927 no 2_657
H7 H26 3.1293 no 2_657
H14 H35A 2.9002 no .
H14 H35B 3.0900 no .
H14 H35C 2.7694 no .
H28 H34 3.0622 no .
H28 H35A 3.2123 no 2_657
H28 H35C 2.9936 no 2_657
H34 H35A 3.2058 no 2_657
H34 H35B 3.2879 no 2_657
H34 H35C 2.2377 no 2_657
Ru2 H36B 3.4178 no .
Cl2 H35B 3.3211 no 1_655
Cl2 H36A 3.0375 no 1_655
Cl4 H19 3.2681 no 1_444
Cl5 H12 3.3466 no 2_546
Cl6 H36B 3.4621 no 1_545
Cl7 H36A 3.2134 no 2_667
Cl10 H36B 2.8953 no 2_667
Cl13 H12 2.9829 no 1_565
Cl14 H7 2.9476 no 2_656
Cl18 H21 2.6144 no .
Cl18 H34 3.2419 no .
Cl18 H35B 3.5043 no 2_657
Cl18 H35C 3.1761 no 2_657
Cl17 H5 3.3357 no 2_757
Cl16 H35B 3.0541 no 2_657
Cl16 H35C 3.4648 no 2_657
O2 H5 2.9667 no 2_756
O3 H5 3.0683 no 1_455
O5 H19 2.8767 no 2_767
O6 H36A 2.6242 no 2_667
O6 H36B 2.6159 no 2_667
O8 H19 3.0911 no 1_455
O8 H36B 2.6969 no 2_667
N1 H5 3.3347 no 1_455
N2 H19 3.2092 no 2_767
N2 H36A 2.9496 no .
N2 H36B 3.2406 no .
C4 H7 3.4733 no 2_756
C5 H7 3.5129 no 2_756
C5 H35B 3.5078 no 1_655
C15 H36A 3.5896 no 2_667
C15 H36B 3.4180 no 2_667
C18 H21 3.4903 no 2_767
C19 H21 3.5703 no 2_767
C22 H36B 3.5255 no 2_667
C31 H36A 3.2300 no .
C38 H35B 3.0541 no 2_657
C38 H35C 3.4648 no 2_657
H5 Cl17 3.3357 no 2_757
H5 O2 2.9667 no 2_756
H5 O3 3.0683 no 1_655
H5 N1 3.3347 no 1_655
H5 H14 3.5539 no 1_655
H5 H35B 2.7296 no 1_655
H7 Cl14 2.9476 no 2_656
H7 C4 3.4733 no 2_756
H7 C5 3.5129 no 2_756
H12 Cl5 3.3466 no 2_546
H12 Cl13 2.9829 no 1_545
H14 H5 3.5539 no 1_455
H19 Cl4 3.2681 no 1_666
H19 O5 2.8767 no 2_767
H19 O8 3.0911 no 1_655
H19 N2 3.2092 no 2_767
H21 Cl18 2.6144 no .
H21 C18 3.4903 no 2_767
H21 C19 3.5703 no 2_767
H34 Cl18 3.2419 no .
H35B Cl2 3.3211 no 1_455
H35B Cl18 3.5043 no 2_657
H35B Cl16 3.0541 no 2_657
H35B C5 3.5078 no 1_455
H35B C38 3.0541 no 2_657
H35B H5 2.7296 no 1_455
H35C Cl18 3.1761 no 2_657
H35C Cl16 3.4648 no 2_657
H35C C38 3.4648 no 2_657
H36A Cl2 3.0375 no 1_455
H36A Cl7 3.2134 no 2_667
H36A O6 2.6242 no 2_667
H36A N2 2.9496 no .
H36A C15 3.5896 no 2_667
H36A C31 3.2300 no .
H36B Ru2 3.4178 no .
H36B Cl6 3.4621 no 1_565
H36B Cl10 2.8953 no 2_667
H36B O6 2.6159 no 2_667
H36B O8 2.6969 no 2_667
H36B N2 3.2406 no .
H36B C15 3.4180 no 2_667
H36B C22 3.5255 no 2_667
